data_2011244
loop_
_publ_author_name
'Swenson, Dale C.'
'Guo, Zhaoyu'
'Crowther, Donna J.'
'Baenziger, Norman C.'
'Jordan, Richard F.'

_publ_section_title
;
 Tribenzyl(\h^5^-pentamethylcyclopentadienyl)hafnium(IV)
;
_journal_issue 8
_journal_name_full 'Acta Crystallographica Section C'
_journal_page_first e313
_journal_page_last e314
_journal_paper_doi 10.1107/S010827010000888X
_journal_volume 56
_journal_year 2000
_chemical_formula_iupac '[Hf (C7 H7)3 (C10 H15)]'
_chemical_formula_moiety 'C31 H36 Hf'
_chemical_formula_sum 'C31 H36 Hf'
_chemical_formula_weight 587.09
_chemical_name_systematic
;
 ?
;
_space_group_IT_number 2
_symmetry_cell_setting triclinic
_symmetry_space_group_name_Hall '-P 1'
_symmetry_space_group_name_H-M 'P -1'
_cell_angle_alpha 97.49(3)
_cell_angle_beta 91.42(2)
_cell_angle_gamma 94.960(10)
_cell_formula_units_Z 2
_cell_length_a 10.3590(10)
_cell_length_b 12.693(2)
_cell_length_c 10.102(7)
_cell_measurement_reflns_used 40
_cell_measurement_temperature 293(2)
_cell_measurement_theta_max 10.2
_cell_measurement_theta_min 6.5
_cell_volume 1311.1(9)
_computing_cell_refinement 'CAD-4 Operations Manual'
_computing_data_collection 'CAD-4 Operations Manual (Enraf-Nonius, 1977)'
_computing_data_reduction 'MolEN (Fair, 1990)'
_computing_molecular_graphics SHELXTL
_computing_publication_material SHELXTL
_computing_structure_refinement SHELXTL
_computing_structure_solution 'SHELXTL (Sheldrick, 1995)'
_diffrn_ambient_temperature 293(2)
_diffrn_measurement_device 'Enraf-Nonius CAD-4'
_diffrn_measurement_method \q-2\q
_diffrn_radiation_monochromator graphite
_diffrn_radiation_source 'fine-focus sealed tube'
_diffrn_radiation_type MoK\a
_diffrn_radiation_wavelength .71073
_diffrn_reflns_av_R_equivalents .017
_diffrn_reflns_av_sigmaI/netI .0195
_diffrn_reflns_limit_h_max 12
_diffrn_reflns_limit_h_min -12
_diffrn_reflns_limit_k_max 15
_diffrn_reflns_limit_k_min -15
_diffrn_reflns_limit_l_max 11
_diffrn_reflns_limit_l_min -11
_diffrn_reflns_number 8828
_diffrn_reflns_theta_max 25.0
_diffrn_reflns_theta_min 1.5
_diffrn_standards_decay_% <2
_diffrn_standards_interval_time 60
_diffrn_standards_number 4
_exptl_absorpt_coefficient_mu 3.993
_exptl_absorpt_correction_T_max .202
_exptl_absorpt_correction_T_min .154
_exptl_absorpt_correction_type '\y scans'
_exptl_absorpt_process_details '(MoLEN; Fair, 1990)'
_exptl_crystal_colour yellow
_exptl_crystal_density_diffrn 1.487
_exptl_crystal_density_method 'not measured'
_exptl_crystal_description prism
_exptl_crystal_F_000 588
_exptl_crystal_size_max .56
_exptl_crystal_size_mid .42
_exptl_crystal_size_min .40
_refine_diff_density_max .834
_refine_diff_density_min -1.013
_refine_ls_extinction_coef .0117(11)
_refine_ls_extinction_method SHELXTL
_refine_ls_goodness_of_fit_ref 1.068
_refine_ls_hydrogen_treatment constr
_refine_ls_matrix_type full
_refine_ls_number_parameters 353
_refine_ls_number_reflns 4414
_refine_ls_number_restraints 105
_refine_ls_restrained_S_all 1.057
_refine_ls_restrained_S_obs 1.033
_refine_ls_R_factor_all .036
_refine_ls_R_factor_gt .029
_refine_ls_shift/su_max -.031
_refine_ls_shift/su_mean .004
_refine_ls_structure_factor_coef Fsqd
_refine_ls_weighting_details 'w = 1/[\s^2^(Fo^2^)+(0.0428P)^2^+1.4361P] where P = (Fo^2^+2Fc^2^)/3'
_refine_ls_weighting_scheme calc
_refine_ls_wR_factor_ref .079
_reflns_number_gt 3907
_reflns_number_total 4414
_reflns_threshold_expression I>2\s(I)
_cod_data_source_file qa0315.cif
_cod_data_source_block I
_cod_depositor_comments
;
The following automatic conversions were performed:
'_symmetry_cell_setting' value 'Triclinic' changed to 'triclinic'
according to '/home/saulius/struct/CIF-dictionaries/cif_core.dic'
dictionary named 'cif_core.dic' version 2.4.1 from 2010-06-29.

Automatic conversion script
Id: cif_fix_enum 1527 2010-12-29 10:47:43Z saulius 

The following automatic conversions were performed:

'_symmetry_cell_setting' value 'Triclinic' changed to 'triclinic'
according to /home/saulius/struct/CIF-dictionaries/cif_core.dic
dictionary named 'cif_core.dic' version 2.4.1 from 2010-06-29.

Automatic conversion script
Id: cif_fix_values 1715 2011-07-08 13:25:40Z adriana 

The following automatic conversions were performed:

'_refine_ls_weighting_scheme' value 'calc w =
1/[\s^2^(Fo^2^)+(0.0428P)^2^+1.4361P] where P = (Fo^2^+2Fc^2^)/3' was
changed to 'calc'. New tag '_refine_ls_weighting_details' was
created. The value of the new tag was set to 'w =
1/[\s^2^(Fo^2^)+(0.0428P)^2^+1.4361P] where P = (Fo^2^+2Fc^2^)/3'.

Automatic conversion script
Id: cif_fix_values 3143 2015-03-26 13:38:13Z robertas 
;
_cod_database_code 2011244

loop_
_symmetry_equiv_pos_as_xyz
'x, y, z'
'-x, -y, -z'

loop_
_atom_site_aniso_label
_atom_site_aniso_U_11
_atom_site_aniso_U_22
_atom_site_aniso_U_33
_atom_site_aniso_U_12
_atom_site_aniso_U_13
_atom_site_aniso_U_23
Hf1 .05347(15) .0619(2) .0662(2) .00708(8) .00792(9) .00636(9)
C1 .071(3) .070(3) .075(3) .018(2) -.002(3) -.002(2)
C2 .060(3) .084(3) .079(4) .023(2) .015(3) .011(3)
C3 .051(2) .078(3) .070(3) .011(2) -.004(2) .010(2)
C4 .064(3) .069(3) .062(3) .012(2) .001(2) .008(2)
C5 .064(3) .063(3) .075(3) .007(2) .002(2) .013(2)
C6 .111(5) .080(4) .104(5) .025(4) .000(4) -.013(3)
C7 .070(4) .142(6) .103(5) .041(4) .029(3) .018(4)
C8 .058(3) .093(4) .116(5) .001(3) -.008(3) .010(4)
C9 .092(4) .101(4) .061(3) .013(3) .006(3) .004(3)
C10 .081(4) .076(4) .110(5) -.003(3) .005(3) .031(3)
C11 .067(3) .068(3) .096(4) .008(2) .007(3) .003(3)
C12 .060(3) .056(3) .080(3) .003(2) .008(2) -.008(2)
C13 .062(3) .072(3) .109(5) .000(2) .012(3) -.007(3)
C14 .107(5) .090(5) .116(6) -.027(4) .041(5) -.010(4)
C15 .159(8) .073(4) .089(5) -.005(5) .016(5) .004(3)
C16 .111(5) .091(4) .097(5) .023(4) .002(4) .006(4)
C17 .068(3) .076(3) .083(4) .010(3) .008(3) .000(3)
C21A .047(5) .061(8) .090(14) -.003(5) -.006(8) -.003(9)
C22A .046(2) .070(3) .080(4) -.003(2) .015(3) .013(3)
C23A .057(10) .073(11) .117(10) .006(8) .014(10) -.001(8)
C24A .07(2) .079(11) .16(2) .016(9) .03(2) .023(16)
C25A .086(16) .087(15) .17(3) .025(13) .029(16) .056(15)
C26A .085(12) .13(2) .115(12) .037(14) .031(9) .060(13)
C27A .059(8) .084(14) .091(6) .008(10) .009(6) .024(7)
C21B .060(4) .069(8) .093(13) -.006(5) -.002(8) .014(7)
C22B .046(2) .070(3) .080(4) -.003(2) .015(3) .013(3)
C23B .059(9) .109(15) .079(5) .000(9) .018(6) .004(6)
C24B .065(9) .104(12) .102(8) .003(7) .027(9) -.017(9)
C25B .059(9) .091(11) .127(12) .009(7) .020(10) .002(9)
C26B .088(11) .080(10) .106(8) .015(8) .000(8) .013(8)
C27B .067(7) .069(9) .080(5) .001(6) .015(5) .015(5)
C31 .083(4) .100(4) .060(3) .008(3) .009(3) .004(3)
C32 .069(3) .071(3) .058(3) .002(2) .013(2) -.001(2)
C33 .087(4) .066(3) .071(3) .004(3) .006(3) -.002(2)
C34 .091(4) .091(4) .084(4) -.008(3) -.002(3) -.019(3)
C35 .093(4) .121(6) .076(4) .018(4) -.006(3) .007(4)
C36 .104(5) .085(4) .088(4) .022(3) .018(4) .018(3)
C37 .084(4) .068(3) .072(3) -.005(3) .015(3) .003(3)

loop_
_atom_site_label
_atom_site_fract_x
_atom_site_fract_y
_atom_site_fract_z
_atom_site_U_iso_or_equiv
_atom_site_thermal_displace_type
_atom_site_calc_flag
_atom_site_refinement_flags
_atom_site_occupancy
_atom_site_disorder_group
_atom_site_type_symbol
Hf1 .20408(2) .29708(2) .69427(2) .06052(13) Uani d U 1 . Hf
C1 .1191(5) .4744(4) .6845(6) .0725(13) Uani d . 1 . C
C2 .0087(5) .3998(5) .6832(6) .0729(14) Uani d . 1 . C
C3 .0071(5) .3289(4) .5626(5) .0664(12) Uani d . 1 . C
C4 .1164(5) .3602(4) .4902(5) .0648(12) Uani d . 1 . C
C5 .1841(5) .4502(4) .5651(5) .0669(12) Uani d . 1 . C
C6 .1560(7) .5677(5) .7906(7) .100(2) Uani d . 1 . C
H6A .0925 .5699 .8584 .150 Uiso calc R 1 . H
H6B .1596 .6327 .7512 .150 Uiso calc R 1 . H
H6C .2394 .5601 .8300 .150 Uiso calc R 1 . H
C7 -.0962(6) .4022(7) .7840(7) .103(2) Uani d . 1 . C
H7A -.1636 .4429 .7563 .154 Uiso calc R 1 . H
H7B -.0602 .4347 .8697 .154 Uiso calc R 1 . H
H7C -.1317 .3307 .7903 .154 Uiso calc R 1 . H
C8 -.0981(5) .2427(5) .5147(7) .090(2) Uani d . 1 . C
H8A -.0632 .1887 .4541 .135 Uiso calc R 1 . H
H8B -.1661 .2726 .4698 .135 Uiso calc R 1 . H
H8C -.1323 .2117 .5897 .135 Uiso calc R 1 . H
C9 .1513(6) .3094(5) .3557(6) .085(2) Uani d . 1 . C
H9A .1302 .3538 .2897 .127 Uiso calc R 1 . H
H9B .1035 .2407 .3352 .127 Uiso calc R 1 . H
H9C .2425 .3011 .3558 .127 Uiso calc R 1 . H
C10 .2975(6) .5171(5) .5177(7) .088(2) Uani d . 1 . C
H10A .3499 .5514 .5934 .132 Uiso calc R 1 . H
H10B .2657 .5702 .4689 .132 Uiso calc R 1 . H
H10C .3487 .4721 .4607 .132 Uiso calc R 1 . H
C11 .1776(5) .1280(4) .5943(6) .0776(14) Uani d . 1 . C
H11A .1021 .1195 .5338 .093 Uiso calc R 1 . H
H11B .2525 .1132 .5417 .093 Uiso calc R 1 . H
C12 .1608(5) .0502(4) .6903(6) .0666(12) Uani d . 1 . C
C13 .0384(5) .0189(5) .7356(7) .083(2) Uani d . 1 . C
H13 -.0341 .0473 .7035 .100 Uiso calc R 1 . H
C14 .0231(8) -.0519(6) .8251(8) .108(2) Uani d . 1 . C
H14 -.0593 -.0706 .8537 .129 Uiso calc R 1 . H
C15 .1283(10) -.0964(6) .8741(8) .109(2) Uani d . 1 . C
H15 .1177 -.1455 .9345 .130 Uiso calc R 1 . H
C16 .2495(8) -.0662(6) .8313(7) .099(2) Uani d . 1 . C
H16 .3216 -.0951 .8634 .119 Uiso calc R 1 . H
C17 .2648(5) .0059(5) .7422(6) .0763(14) Uani d . 1 . C
H17 .3478 .0257 .7158 .092 Uiso calc R 1 . H
C21A .411(2) .331(2) .646(3) .068(5) Uani d PDU .44(3) 1 C
H21A .4156 .3323 .5502 .081 Uiso calc PR .44(3) 1 H
H21B .4417 .4014 .6896 .081 Uiso calc PR .44(3) 1 H
C22A .502(4) .254(3) .685(2) .0653(13) Uani d PDU .44(3) 1 C
C23A .537(4) .170(2) .594(3) .083(6) Uani d PDU .44(3) 1 C
H23A .5043 .1626 .5065 .100 Uiso calc PR .44(3) 1 H
C24A .619(4) .098(2) .631(4) .101(8) Uani d PDU .44(3) 1 C
H24A .6424 .0431 .5677 .121 Uiso calc PR .44(3) 1 H
C25A .666(3) .106(2) .761(4) .108(9) Uani d PDU .44(3) 1 C
H25A .7175 .0556 .7874 .129 Uiso calc PR .44(3) 1 H
C26A .635(2) .190(3) .852(3) .103(8) Uani d PDU .44(3) 1 C
H26A .6691 .1980 .9391 .123 Uiso calc PR .44(3) 1 H
C27A .554(2) .262(2) .813(2) .077(5) Uani d PDU .44(3) 1 C
H27A .5340 .3185 .8758 .092 Uiso calc PR .44(3) 1 H
C21B .422(2) .3485(14) .700(3) .074(4) Uani d PDU .56(3) 2 C
H21C .4416 .3850 .6231 .089 Uiso calc PR .56(3) 2 H
H21D .4442 .3983 .7798 .089 Uiso calc PR .56(3) 2 H
C22B .501(3) .255(2) .698(2) .0653(13) Uani d PDU .56(3) 2 C
C23B .531(3) .196(2) .578(2) .083(4) Uani d PDU .56(3) 2 C
H23B .5017 .2159 .4978 .100 Uiso calc PR .56(3) 2 H
C24B .603(3) .110(2) .577(2) .093(5) Uani d PDU .56(3) 2 C
H24B .6223 .0720 .4951 .111 Uiso calc PR .56(3) 2 H
C25B .647(2) .079(2) .692(2) .093(5) Uani d PDU .56(3) 2 C
H25B .6942 .0194 .6896 .111 Uiso calc PR .56(3) 2 H
C26B .620(2) .134(2) .811(2) .091(4) Uani d PDU .56(3) 2 C
H26B .6518 .1152 .8906 .109 Uiso calc PR .56(3) 2 H
C27B .546(2) .220(2) .8118(14) .072(3) Uani d PDU .56(3) 2 C
H27B .5260 .2559 .8939 .086 Uiso calc PR .56(3) 2 H
C31 .1577(6) .3036(5) .9147(5) .081(2) Uani d . 1 . C
H31A .1240 .3715 .9434 .098 Uiso calc R 1 . H
H31B .0891 .2481 .9231 .098 Uiso calc R 1 . H
C32 .2657(5) .2911(4) 1.0063(5) .0668(12) Uani d . 1 . C
C33 .3469(6) .3786(4) 1.0647(6) .0756(14) Uani d . 1 . C
H33 .3324 .4464 1.0455 .091 Uiso calc R 1 . H
C34 .4478(7) .3667(6) 1.1502(7) .093(2) Uani d . 1 . C
H34 .5001 .4267 1.1886 .111 Uiso calc R 1 . H
C35 .4734(7) .2686(6) 1.1801(7) .097(2) Uani d . 1 . C
H35 .5419 .2613 1.2385 .116 Uiso calc R 1 . H
C36 .3958(7) .1813(5) 1.1222(7) .091(2) Uani d . 1 . C
H36 .4118 .1137 1.1409 .109 Uiso calc R 1 . H
C37 .2946(6) .1928(4) 1.0366(6) .0757(14) Uani d . 1 . C
H37 .2437 .1321 .9978 .091 Uiso calc R 1 . H

loop_
_atom_type_symbol
_atom_type_description
_atom_type_scat_dispersion_real
_atom_type_scat_dispersion_imag
_atom_type_scat_source
C C .0033 .0016 'International Tables Vol C Tables 4.2.6.8 and 6.1.1.4'
H H .0000 .0000 'International Tables Vol C Tables 4.2.6.8 and 6.1.1.4'
Hf Hf -.5830 6.1852 'International Tables Vol C Tables 4.2.6.8 and 6.1.1.4'

loop_
_geom_angle_atom_site_label_1
_geom_angle_atom_site_label_2
_geom_angle_atom_site_label_3
_geom_angle
_geom_angle_publ_flag
C21A Hf1 C11 97.3(6) yes
C21A Hf1 C31 117.2(7) yes
C11 Hf1 C31 110.0(2) yes
C11 Hf1 C21B 106.8(5) yes
C31 Hf1 C21B 103.4(7) yes
C21A Hf1 C4 94.6(6) ?
C11 Hf1 C4 90.5(2) ?
C31 Hf1 C4 138.3(2) ?
C21B Hf1 C4 104.8(6) ?
C21A Hf1 C5 80.3(5) ?
C11 Hf1 C5 121.3(2) ?
C31 Hf1 C5 123.1(2) ?
C21B Hf1 C5 84.6(5) ?
C4 Hf1 C5 32.8(2) ?
C21A Hf1 C3 127.7(6) ?
C11 Hf1 C3 87.0(2) ?
C31 Hf1 C3 109.7(2) ?
C21B Hf1 C3 137.0(6) ?
C4 Hf1 C3 33.1(2) ?
C5 Hf1 C3 54.5(2) ?
C21A Hf1 C1 101.6(5) ?
C11 Hf1 C1 141.0(2) ?
C31 Hf1 C1 91.2(2) ?
C21B Hf1 C1 99.2(4) ?
C4 Hf1 C1 54.5(2) ?
C5 Hf1 C1 32.7(2) ?
C3 Hf1 C1 54.5(2) ?
C21A Hf1 C2 133.2(5) ?
C11 Hf1 C2 115.1(2) ?
C31 Hf1 C2 83.6(2) ?
C21B Hf1 C2 132.1(4) ?
C4 Hf1 C2 54.6(2) ?
C5 Hf1 C2 54.4(2) ?
C3 Hf1 C2 32.9(2) ?
C1 Hf1 C2 32.9(2) ?
C5 C1 C2 108.1(5) yes
C5 C1 C6 125.6(6) yes
C2 C1 C6 126.1(6) yes
C5 C1 Hf1 73.6(3) ?
C2 C1 Hf1 73.9(3) ?
C6 C1 Hf1 121.4(4) ?
C3 C2 C1 107.7(5) yes
C3 C2 C7 125.6(6) yes
C1 C2 C7 126.4(6) yes
C3 C2 Hf1 73.2(3) ?
C1 C2 Hf1 73.2(3) ?
C7 C2 Hf1 124.3(4) ?
C2 C3 C4 107.8(5) yes
C2 C3 C8 125.8(5) yes
C4 C3 C8 126.2(5) yes
C2 C3 Hf1 73.9(3) ?
C4 C3 Hf1 72.9(3) ?
C8 C3 Hf1 123.1(4) ?
C5 C4 C3 108.1(5) yes
C5 C4 C9 125.7(5) yes
C3 C4 C9 126.2(5) yes
C5 C4 Hf1 74.1(3) ?
C3 C4 Hf1 74.0(3) ?
C9 C4 Hf1 119.7(4) ?
C4 C5 C1 108.3(5) yes
C4 C5 C10 125.5(5) yes
C1 C5 C10 125.8(5) yes
C4 C5 Hf1 73.1(3) ?
C1 C5 Hf1 73.7(3) ?
C10 C5 Hf1 124.7(4) ?
C1 C6 H6A 109.5 ?
C1 C6 H6B 109.5 ?
H6A C6 H6B 109.5 ?
C1 C6 H6C 109.5 ?
H6A C6 H6C 109.5 ?
H6B C6 H6C 109.5 ?
C2 C7 H7A 109.5 ?
C2 C7 H7B 109.5 ?
H7A C7 H7B 109.5 ?
C2 C7 H7C 109.5 ?
H7A C7 H7C 109.5 ?
H7B C7 H7C 109.5 ?
C3 C8 H8A 109.5 ?
C3 C8 H8B 109.5 ?
H8A C8 H8B 109.5 ?
C3 C8 H8C 109.5 ?
H8A C8 H8C 109.5 ?
H8B C8 H8C 109.5 ?
C4 C9 H9A 109.5 ?
C4 C9 H9B 109.5 ?
H9A C9 H9B 109.5 ?
C4 C9 H9C 109.5 ?
H9A C9 H9C 109.5 ?
H9B C9 H9C 109.5 ?
C5 C10 H10A 109.5 ?
C5 C10 H10B 109.5 ?
H10A C10 H10B 109.5 ?
C5 C10 H10C 109.5 ?
H10A C10 H10C 109.5 ?
H10B C10 H10C 109.5 ?
C12 C11 Hf1 112.7(4) yes
C12 C11 H11A 109.0 ?
Hf1 C11 H11A 109.0 ?
C12 C11 H11B 109.0 ?
Hf1 C11 H11B 109.0 ?
H11A C11 H11B 107.8 ?
C17 C12 C13 116.5(6) yes
C17 C12 C11 121.9(5) yes
C13 C12 C11 121.6(5) yes
C14 C13 C12 121.6(6) yes
C14 C13 H13 119.2 ?
C12 C13 H13 119.2 ?
C13 C14 C15 120.9(7) yes
C13 C14 H14 119.6 ?
C15 C14 H14 119.6 ?
C16 C15 C14 118.4(7) yes
C16 C15 H15 120.8 ?
C14 C15 H15 120.8 ?
C17 C16 C15 120.7(7) yes
C17 C16 H16 119.7 ?
C15 C16 H16 119.7 ?
C16 C17 C12 122.0(6) yes
C16 C17 H17 119.0 ?
C12 C17 H17 119.0 ?
C22A C21A Hf1 116(3) yes
C22A C21A H21A 108.3 ?
Hf1 C21A H21A 108.3 ?
C22A C21A H21B 108.2 ?
Hf1 C21A H21B 108.3 ?
H21A C21A H21B 107.4 ?
C27A C22A C23A 116.8(11) yes
C27A C22A C21A 121.3(11) yes
C23A C22A C21A 121.8(12) yes
C24A C23A C22A 121.9(12) yes
C24A C23A H23A 119.1 ?
C22A C23A H23A 119.0 ?
C25A C24A C23A 119.9(14) yes
C25A C24A H24A 120.1 ?
C23A C24A H24A 120.1 ?
C26A C25A C24A 119.4(14) yes
C26A C25A H25A 120.3 ?
C24A C25A H25A 120.3 ?
C25A C26A C27A 119.9(13) yes
C25A C26A H26A 120.0 ?
C27A C26A H26A 120.1 ?
C22A C27A C26A 122.1(12) yes
C22A C27A H27A 119.0 ?
C26A C27A H27A 118.9 ?
C22B C21B Hf1 111.9(19) yes
C22B C21B H21C 109.3 ?
Hf1 C21B H21C 109.2 ?
C22B C21B H21D 109.2 ?
Hf1 C21B H21D 109.2 ?
H21C C21B H21D 107.9 ?
C27B C22B C23B 115.7(10) yes
C27B C22B C21B 123.3(11) yes
C23B C22B C21B 121.0(11) yes
C24B C23B C22B 121.1(11) yes
C24B C23B H23B 119.5 ?
C22B C23B H23B 119.4 ?
C25B C24B C23B 121.0(11) yes
C25B C24B H24B 119.5 ?
C23B C24B H24B 119.5 ?
C24B C25B C26B 119.5(12) yes
C24B C25B H25B 120.2 ?
C26B C25B H25B 120.2 ?
C25B C26B C27B 119.1(12) yes
C25B C26B H26B 120.4 ?
C27B C26B H26B 120.4 ?
C22B C27B C26B 123.5(11) yes
C22B C27B H27B 118.3 ?
C26B C27B H27B 118.2 ?
C32 C31 Hf1 116.3(4) yes
C32 C31 H31A 108.2 ?
Hf1 C31 H31A 108.2 ?
C32 C31 H31B 108.2 ?
Hf1 C31 H31B 108.2 ?
H31A C31 H31B 107.4 ?
C37 C32 C33 116.4(5) yes
C37 C32 C31 122.4(5) yes
C33 C32 C31 121.2(5) yes
C34 C33 C32 121.1(6) yes
C34 C33 H33 119.5 ?
C32 C33 H33 119.5 ?
C35 C34 C33 121.4(6) yes
C35 C34 H34 119.3 ?
C33 C34 H34 119.3 ?
C34 C35 C36 118.4(6) yes
C34 C35 H35 120.8 ?
C36 C35 H35 120.8 ?
C35 C36 C37 120.5(6) yes
C35 C36 H36 119.8 ?
C37 C36 H36 119.8 ?
C36 C37 C32 122.2(5) yes
C36 C37 H37 118.9 ?
C32 C37 H37 118.9 ?

loop_
_geom_bond_atom_site_label_1
_geom_bond_atom_site_label_2
_geom_bond_site_symmetry_2
_geom_bond_distance
_geom_bond_publ_flag
Hf1 C11 . 2.240(5) yes
Hf1 C21A . 2.23(3) yes
Hf1 C21B . 2.29(2) yes
Hf1 C31 . 2.282(6) yes
Hf1 C4 . 2.486(5) yes
Hf1 C5 . 2.499(5) yes
Hf1 C3 . 2.499(5) yes
Hf1 C1 . 2.500(5) yes
Hf1 C2 . 2.508(5) yes
C1 C5 . 1.408(8) yes
C1 C2 . 1.419(8) yes
C1 C6 . 1.506(8) yes
C2 C3 . 1.416(8) yes
C2 C7 . 1.507(7) yes
C3 C4 . 1.419(7) yes
C3 C8 . 1.499(7) yes
C4 C5 . 1.407(7) yes
C4 C9 . 1.492(7) yes
C5 C10 . 1.513(7) yes
C6 H6A . .96 ?
C6 H6B . .96 ?
C6 H6C . .96 ?
C7 H7A . .96 ?
C7 H7B . .96 ?
C7 H7C . .96 ?
C8 H8A . .96 ?
C8 H8B . .96 ?
C8 H8C . .96 ?
C9 H9A . .96 ?
C9 H9B . .96 ?
C9 H9C . .96 ?
C10 H10A . .96 ?
C10 H10B . .96 ?
C10 H10C . .96 ?
C11 C12 . 1.475(8) yes
C11 H11A . .97 ?
C11 H11B . .97 ?
C12 C17 . 1.380(8) yes
C12 C13 . 1.401(7) yes
C13 C14 . 1.358(10) yes
C13 H13 . .93 ?
C14 C15 . 1.380(11) yes
C14 H14 . .93 ?
C15 C16 . 1.377(11) yes
C15 H15 . .93 ?
C16 C17 . 1.367(9) yes
C16 H16 . .93 ?
C17 H17 . .93 ?
C21A C22A . 1.492(14) yes
C21A H21A . .97 ?
C21A H21B . .97 ?
C22A C27A . 1.383(9) yes
C22A C23A . 1.387(8) yes
C23A C24A . 1.385(9) yes
C23A H23A . .93 ?
C24A C25A . 1.379(9) yes
C24A H24A . .93 ?
C25A C26A . 1.376(9) yes
C25A H25A . .93 ?
C26A C27A . 1.384(8) yes
C26A H26A . .93 ?
C27A H27A . .93 ?
C21B C22B . 1.500(12) yes
C21B H21C . .97 ?
C21B H21D . .97 ?
C22B C27B . 1.368(14) yes
C22B C23B . 1.395(13) yes
C23B C24B . 1.383(14) yes
C23B H23B . .93 ?
C24B C25B . 1.36(2) yes
C24B H24B . .93 ?
C25B C26B . 1.36(2) yes
C25B H25B . .93 ?
C26B C27B . 1.385(15) yes
C26B H26B . .93 ?
C27B H27B . .93 ?
C31 C32 . 1.467(8) yes
C31 H31A . .97 ?
C31 H31B . .97 ?
C32 C37 . 1.378(8) yes
C32 C33 . 1.390(7) yes
C33 C34 . 1.371(9) yes
C33 H33 . .93 ?
C34 C35 . 1.365(10) yes
C34 H34 . .93 ?
C35 C36 . 1.367(10) yes
C35 H35 . .93 ?
C36 C37 . 1.372(9) yes
C36 H36 . .93 ?
C37 H37 . .93 ?

loop_
_geom_torsion_atom_site_label_1
_geom_torsion_atom_site_label_2
_geom_torsion_atom_site_label_3
_geom_torsion_atom_site_label_4
_geom_torsion
C21A Hf1 C1 C5 50.5(8)
C11 Hf1 C1 C5 -66.9(4)
C31 Hf1 C1 C5 168.6(3)
C21B Hf1 C1 C5 64.8(7)
C4 Hf1 C1 C5 -36.9(3)
C5 Hf1 C1 C5 .000(2)
C3 Hf1 C1 C5 -77.9(3)
C2 Hf1 C1 C5 -115.0(5)
C21A Hf1 C1 C2 165.5(8)
C11 Hf1 C1 C2 48.2(5)
C31 Hf1 C1 C2 -76.4(4)
C21B Hf1 C1 C2 179.8(7)
C4 Hf1 C1 C2 78.1(3)
C5 Hf1 C1 C2 115.0(5)
C3 Hf1 C1 C2 37.2(3)
C2 Hf1 C1 C2 .0
C21A Hf1 C1 C6 -71.7(9)
C11 Hf1 C1 C6 171.0(5)
C31 Hf1 C1 C6 46.4(5)
C21B Hf1 C1 C6 -57.3(8)
C4 Hf1 C1 C6 -159.0(6)
C5 Hf1 C1 C6 -122.1(6)
C3 Hf1 C1 C6 160.0(6)
C2 Hf1 C1 C6 122.9(7)
C5 C1 C2 C3 .5(6)
C6 C1 C2 C3 176.9(5)
Hf1 C1 C2 C3 -65.6(4)
C5 C1 C2 C7 -173.3(6)
C6 C1 C2 C7 3.1(10)
Hf1 C1 C2 C7 120.6(6)
C5 C1 C2 Hf1 66.1(4)
C6 C1 C2 Hf1 -117.5(6)
Hf1 C1 C2 Hf1 .0
C21A Hf1 C2 C3 95.3(10)
C11 Hf1 C2 C3 -33.8(4)
C31 Hf1 C2 C3 -142.9(4)
C21B Hf1 C2 C3 114.8(9)
C4 Hf1 C2 C3 37.4(3)
C5 Hf1 C2 C3 77.9(3)
C3 Hf1 C2 C3 .000(2)
C1 Hf1 C2 C3 115.0(5)
C21A Hf1 C2 C1 -19.7(10)
C11 Hf1 C2 C1 -148.8(3)
C31 Hf1 C2 C1 102.1(4)
C21B Hf1 C2 C1 -.2(10)
C4 Hf1 C2 C1 -77.6(3)
C5 Hf1 C2 C1 -37.0(3)
C3 Hf1 C2 C1 -115.0(5)
C1 Hf1 C2 C1 .0
C21A Hf1 C2 C7 -142.6(11)
C11 Hf1 C2 C7 88.2(6)
C31 Hf1 C2 C7 -20.9(6)
C21B Hf1 C2 C7 -123.2(10)
C4 Hf1 C2 C7 159.5(6)
C5 Hf1 C2 C7 -160.0(6)
C3 Hf1 C2 C7 122.1(7)
C1 Hf1 C2 C7 -122.9(7)
C1 C2 C3 C4 .0(6)
C7 C2 C3 C4 173.9(5)
Hf1 C2 C3 C4 -65.6(3)
C1 C2 C3 C8 -174.9(5)
C7 C2 C3 C8 -1.0(9)
Hf1 C2 C3 C8 119.5(5)
C1 C2 C3 Hf1 65.6(4)
C7 C2 C3 Hf1 -120.5(6)
Hf1 C2 C3 Hf1 .0000(10)
C21A Hf1 C3 C2 -113.4(8)
C11 Hf1 C3 C2 149.7(3)
C31 Hf1 C3 C2 39.5(4)
C21B Hf1 C3 C2 -98.6(8)
C4 Hf1 C3 C2 -114.9(5)
C5 Hf1 C3 C2 -77.7(3)
C1 Hf1 C3 C2 -37.2(3)
C2 Hf1 C3 C2 .000(3)
C21A Hf1 C3 C4 1.5(8)
C11 Hf1 C3 C4 -95.4(3)
C31 Hf1 C3 C4 154.4(3)
C21B Hf1 C3 C4 16.3(8)
C4 Hf1 C3 C4 .0
C5 Hf1 C3 C4 37.2(3)
C1 Hf1 C3 C4 77.7(3)
C2 Hf1 C3 C4 114.9(5)
C21A Hf1 C3 C8 124.0(9)
C11 Hf1 C3 C8 27.1(5)
C31 Hf1 C3 C8 -83.1(5)
C21B Hf1 C3 C8 138.8(9)
C4 Hf1 C3 C8 122.5(6)
C5 Hf1 C3 C8 159.7(5)
C1 Hf1 C3 C8 -159.8(5)
C2 Hf1 C3 C8 -122.6(6)
C2 C3 C4 C5 -.6(6)
C8 C3 C4 C5 174.3(5)
Hf1 C3 C4 C5 -66.8(4)
C2 C3 C4 C9 -178.4(5)
C8 C3 C4 C9 -3.5(9)
Hf1 C3 C4 C9 115.4(5)
C2 C3 C4 Hf1 66.3(4)
C8 C3 C4 Hf1 -118.9(5)
Hf1 C3 C4 Hf1 .0
C21A Hf1 C4 C5 -64.1(7)
C11 Hf1 C4 C5 -161.5(3)
C31 Hf1 C4 C5 77.1(4)
C21B Hf1 C4 C5 -53.9(6)
C5 Hf1 C4 C5 .000(2)
C3 Hf1 C4 C5 114.7(4)
C1 Hf1 C4 C5 36.9(3)
C2 Hf1 C4 C5 77.6(3)
C21A Hf1 C4 C3 -178.8(7)
C11 Hf1 C4 C3 83.8(3)
C31 Hf1 C4 C3 -37.6(4)
C21B Hf1 C4 C3 -168.6(6)
C5 Hf1 C4 C3 -114.7(4)
C3 Hf1 C4 C3 .0000(10)
C1 Hf1 C4 C3 -77.8(3)
C2 Hf1 C4 C3 -37.1(3)
C21A Hf1 C4 C9 58.3(7)
C11 Hf1 C4 C9 -39.1(4)
C31 Hf1 C4 C9 -160.5(4)
C21B Hf1 C4 C9 68.5(6)
C5 Hf1 C4 C9 122.4(6)
C3 Hf1 C4 C9 -122.9(6)
C1 Hf1 C4 C9 159.3(5)
C2 Hf1 C4 C9 -160.0(5)
C3 C4 C5 C1 .9(6)
C9 C4 C5 C1 178.7(5)
Hf1 C4 C5 C1 -65.8(4)
C3 C4 C5 C10 -172.4(5)
C9 C4 C5 C10 5.5(9)
Hf1 C4 C5 C10 120.9(5)
C3 C4 C5 Hf1 66.7(4)
C9 C4 C5 Hf1 -115.4(5)
Hf1 C4 C5 Hf1 .0
C2 C1 C5 C4 -.9(6)
C6 C1 C5 C4 -177.3(5)
Hf1 C1 C5 C4 65.5(4)
C2 C1 C5 C10 172.4(5)
C6 C1 C5 C10 -4.0(9)
Hf1 C1 C5 C10 -121.3(5)
C2 C1 C5 Hf1 -66.3(4)
C6 C1 C5 Hf1 117.3(6)
Hf1 C1 C5 Hf1 .0000(10)
C21A Hf1 C5 C4 114.6(7)
C11 Hf1 C5 C4 21.9(4)
C31 Hf1 C5 C4 -129.2(3)
C21B Hf1 C5 C4 128.3(7)
C4 Hf1 C5 C4 .0000(10)
C3 Hf1 C5 C4 -37.5(3)
C1 Hf1 C5 C4 -115.5(4)
C2 Hf1 C5 C4 -78.2(3)
C21A Hf1 C5 C1 -130.0(8)
C11 Hf1 C5 C1 137.3(3)
C31 Hf1 C5 C1 -13.7(4)
C21B Hf1 C5 C1 -116.2(7)
C4 Hf1 C5 C1 115.5(4)
C3 Hf1 C5 C1 77.9(3)
C1 Hf1 C5 C1 .000(3)
C2 Hf1 C5 C1 37.3(3)
C21A Hf1 C5 C10 -7.4(8)
C11 Hf1 C5 C10 -100.0(5)
C31 Hf1 C5 C10 108.9(5)
C21B Hf1 C5 C10 6.4(7)
C4 Hf1 C5 C10 -121.9(6)
C3 Hf1 C5 C10 -159.4(6)
C1 Hf1 C5 C10 122.6(6)
C2 Hf1 C5 C10 159.9(6)
C21A Hf1 C11 C12 111.2(7)
C31 Hf1 C11 C12 -11.2(4)
C21B Hf1 C11 C12 100.3(7)
C4 Hf1 C11 C12 -154.0(4)
C5 Hf1 C11 C12 -165.7(3)
C3 Hf1 C11 C12 -121.1(4)
C1 Hf1 C11 C12 -130.1(4)
C2 Hf1 C11 C12 -103.5(4)
Hf1 C11 C12 C17 -90.9(5)
Hf1 C11 C12 C13 87.8(5)
C17 C12 C13 C14 -.5(8)
C11 C12 C13 C14 -179.3(6)
C12 C13 C14 C15 -.5(10)
C13 C14 C15 C16 .8(11)
C14 C15 C16 C17 -.2(11)
C15 C16 C17 C12 -.8(10)
C13 C12 C17 C16 1.1(8)
C11 C12 C17 C16 179.9(6)
C11 Hf1 C21A C22A -53.2(17)
C31 Hf1 C21A C22A 63.7(18)
C21B Hf1 C21A C22A 80(3)
C4 Hf1 C21A C22A -144.3(16)
C5 Hf1 C21A C22A -173.9(17)
C3 Hf1 C21A C22A -145.1(13)
C1 Hf1 C21A C22A 161.1(15)
C2 Hf1 C21A C22A 171.8(11)
Hf1 C21A C22A C27A -83(4)
Hf1 C21A C22A C23A 97(3)
C27A C22A C23A C24A 1(2)
C21A C22A C23A C24A -179(4)
C22A C23A C24A C25A 2(2)
C23A C24A C25A C26A -3(4)
C24A C25A C26A C27A 3(4)
C23A C22A C27A C26A -1(4)
C21A C22A C27A C26A 178(3)
C25A C26A C27A C22A -(4)
C21A Hf1 C21B C22B -76(3)
C11 Hf1 C21B C22B -26.2(13)
C31 Hf1 C21B C22B 89.8(11)
C4 Hf1 C21B C22B -121.3(11)
C5 Hf1 C21B C22B -147.4(12)
C3 Hf1 C21B C22B -130.4(9)
C1 Hf1 C21B C22B -176.8(10)
C2 Hf1 C21B C22B -176.7(8)
Hf1 C21B C22B C27B -92(3)
Hf1 C21B C22B C23B 86(2)
C27B C22B C23B C24B -1.0(17)
C21B C22B C23B C24B -179(3)
C22B C23B C24B C25B 0(2)
C23B C24B C25B C26B -1(4)
C24B C25B C26B C27B 2(3)
C23B C22B C27B C26B 2(3)
C21B C22B C27B C26B -180(3)
C25B C26B C27B C22B -3(3)
C21A Hf1 C31 C32 -21.2(8)
C11 Hf1 C31 C32 88.5(5)
C21B Hf1 C31 C32 -25.2(6)
C4 Hf1 C31 C32 -156.6(4)
C5 Hf1 C31 C32 -117.6(4)
C3 Hf1 C31 C32 -177.4(4)
C1 Hf1 C31 C32 -124.9(5)
C2 Hf1 C31 C32 -157.0(5)
Hf1 C31 C32 C37 -89.6(6)
Hf1 C31 C32 C33 88.7(6)
C37 C32 C33 C34 -1.5(8)
C31 C32 C33 C34 -179.9(5)
C32 C33 C34 C35 .7(10)
C33 C34 C35 C36 .3(11)
C34 C35 C36 C37 -.3(10)
C35 C36 C37 C32 -.6(9)
C33 C32 C37 C36 1.5(8)
C31 C32 C37 C36 179.9(5)
